data_4073842
loop_
_publ_author_name
'Vicente, Jos\'e'
'Arcas, Aurelia'
'Fern\'andez-Hern\'andez, Jes\'us M.'
'Aull\'on, Gabriel'
'Bautista, Delia'

_publ_section_title
;
 Acetonyl Platinum(II) Complexes&#x2020;
;
_journal_issue 25
_journal_name_full Organometallics
_journal_page_first 6155
_journal_paper_doi 10.1021/om700665n
_journal_volume 26
_journal_year 2007
_chemical_formula_sum 'C40 H36 Cl4 O P2 Pt'
_chemical_formula_weight 931.52
_chemical_name_systematic
; 
 ? 
;
_space_group_IT_number 14
_symmetry_cell_setting monoclinic
_symmetry_space_group_name_Hall '-P 2ybc'
_symmetry_space_group_name_H-M 'P 1 21/c 1'
_atom_sites_solution_hydrogens geom
_atom_sites_solution_primary Pstterson
_atom_sites_solution_secondary difmap
_audit_creation_method SHELXL-97
_cell_angle_alpha 90.00
_cell_angle_beta 99.6330(10)
_cell_angle_gamma 90.00
_cell_formula_units_Z 4
_cell_length_a 12.2711(5)
_cell_length_b 11.3098(4)
_cell_length_c 27.4801(11)
_cell_measurement_reflns_used 8628
_cell_measurement_temperature 100(2)
_cell_measurement_theta_max 28.19
_cell_measurement_theta_min 2.46
_cell_volume 3760.0(3)
_computing_cell_refinement 'Bruker SAINT'
_computing_data_collection 'Bruker SMART'
_computing_data_reduction 'Bruker SAINT'
_computing_molecular_graphics 'Bruker SHELXTL'
_computing_publication_material 'Bruker SHELXTL'
_computing_structure_refinement 'SHELXL-97 (Sheldrick, 1997)'
_computing_structure_solution 'SHELXS-97 (Sheldrick, 1990)'
_diffrn_ambient_temperature 100(2)
_diffrn_detector_area_resol_mean 8.26
_diffrn_measured_fraction_theta_full 0.997
_diffrn_measured_fraction_theta_max 0.995
_diffrn_measurement_device_type 'Bruker SMART APEX'
_diffrn_measurement_method \w-scan
_diffrn_radiation_monochromator graphite
_diffrn_radiation_source 'fine-focus sealed tube'
_diffrn_radiation_type MoK\a
_diffrn_radiation_wavelength 0.71073
_diffrn_reflns_av_R_equivalents 0.0203
_diffrn_reflns_av_sigmaI/netI 0.0161
_diffrn_reflns_limit_h_max 15
_diffrn_reflns_limit_h_min -15
_diffrn_reflns_limit_k_max 14
_diffrn_reflns_limit_k_min -14
_diffrn_reflns_limit_l_max 35
_diffrn_reflns_limit_l_min -35
_diffrn_reflns_number 42123
_diffrn_reflns_theta_full 27.00
_diffrn_reflns_theta_max 27.10
_diffrn_reflns_theta_min 1.95
_exptl_absorpt_coefficient_mu 4.133
_exptl_absorpt_correction_T_max 0.6592
_exptl_absorpt_correction_T_min 0.4016
_exptl_absorpt_correction_type multi-scan
_exptl_absorpt_process_details SADABS
_exptl_crystal_colour colourless
_exptl_crystal_density_diffrn 1.646
_exptl_crystal_density_method 'not measured'
_exptl_crystal_description prism
_exptl_crystal_F_000 1840
_exptl_crystal_size_max 0.27
_exptl_crystal_size_mid 0.15
_exptl_crystal_size_min 0.11
_refine_diff_density_max 0.736
_refine_diff_density_min -0.390
_refine_diff_density_rms 0.075
_refine_ls_extinction_method none
_refine_ls_goodness_of_fit_ref 1.059
_refine_ls_hydrogen_treatment riding
_refine_ls_matrix_type full
_refine_ls_number_parameters 433
_refine_ls_number_reflns 8266
_refine_ls_number_restraints 48
_refine_ls_restrained_S_all 1.056
_refine_ls_R_factor_all 0.0195
_refine_ls_R_factor_gt 0.0179
_refine_ls_shift/su_max 0.004
_refine_ls_shift/su_mean 0.000
_refine_ls_structure_factor_coef Fsqd
_refine_ls_weighting_details 'calc w=1/[\s^2^(Fo^2^)+(0.0211P)^2^+3.0533P] where P=(Fo^2^+2Fc^2^)/3'
_refine_ls_weighting_scheme calc
_refine_ls_wR_factor_gt 0.0427
_refine_ls_wR_factor_ref 0.0433
_reflns_number_gt 7815
_reflns_number_total 8266
_reflns_threshold_expression >2sigma(I)
_cod_data_source_file om700665n-file004.cif
_cod_data_source_block 517bjms078
_cod_depositor_comments
;
The following automatic conversions were performed:

'_symmetry_cell_setting' value 'Monoclinic' changed to 'monoclinic'
according to /home/saulius/struct/CIF-dictionaries/cif_core.dic
dictionary named 'cif_core.dic' version 2.4.1 from 2010-06-29.

Automatic conversion script
Id: cif_fix_values 1715 2011-07-08 13:25:40Z adriana 
;
_cod_original_sg_symbol_H-M 'P 2(1)/c'
_cod_database_code 4073842

loop_
_symmetry_equiv_pos_as_xyz
'x, y, z'
'-x, y+1/2, -z+1/2'
'-x, -y, -z'
'x, -y-1/2, z-1/2'

loop_
_atom_site_label
_atom_site_type_symbol
_atom_site_fract_x
_atom_site_fract_y
_atom_site_fract_z
_atom_site_U_iso_or_equiv
_atom_site_adp_type
_atom_site_occupancy
_atom_site_symmetry_multiplicity
_atom_site_calc_flag
_atom_site_refinement_flags
_atom_site_disorder_assembly
_atom_site_disorder_group
Pt Pt 0.728633(6) 0.657777(6) 0.945362(3) 0.01303(3) Uani 1 1 d . . .
Cl1 Cl 0.54898(4) 0.67089(4) 0.969183(18) 0.01780(10) Uani 1 1 d . . .
O1 O 0.84865(14) 0.86496(14) 0.90121(7) 0.0297(4) Uani 1 1 d . A .
P1 P 0.81085(4) 0.71474(4) 1.023355(18) 0.01401(10) Uani 1 1 d . . .
P2 P 0.63998(4) 0.60446(4) 0.868268(18) 0.01354(10) Uani 1 1 d . . .
C1 C 0.87921(16) 0.66076(16) 0.92152(7) 0.0155(4) Uani 1 1 d . A .
H1A H 0.9375 0.6360 0.9490 0.019 Uiso 1 1 calc R . .
H1B H 0.8778 0.6026 0.8945 0.019 Uiso 1 1 calc R . .
C2 C 0.90846(18) 0.77945(19) 0.90352(8) 0.0233(4) Uani 1 1 d . . .
C3 C 1.0085(6) 0.7846(6) 0.8770(4) 0.033(2) Uiso 0.463(19) 1 d P A 1
H3A H 1.0201 0.8662 0.8671 0.039 Uiso 0.463(19) 1 calc PR A 1
H3B H 0.9953 0.7339 0.8477 0.039 Uiso 0.463(19) 1 calc PR A 1
H3C H 1.0744 0.7569 0.8993 0.039 Uiso 0.463(19) 1 calc PR A 1
C3' C 1.0283(5) 0.7950(5) 0.8969(3) 0.0298(17) Uiso 0.537(19) 1 d P A 2
H3'1 H 1.0392 0.8754 0.8853 0.036 Uiso 0.537(19) 1 calc PR A 2
H3'2 H 1.0459 0.7377 0.8726 0.036 Uiso 0.537(19) 1 calc PR A 2
H3'3 H 1.0769 0.7818 0.9285 0.036 Uiso 0.537(19) 1 calc PR A 2
C11 C 0.79870(16) 0.60549(18) 1.07139(7) 0.0165(4) Uani 1 1 d D . .
C12 C 0.87116(18) 0.6069(2) 1.11641(8) 0.0238(5) Uani 1 1 d D . .
H12 H 0.9277 0.6651 1.1223 0.029 Uiso 1 1 calc R . .
C13 C 0.86101(18) 0.5240(2) 1.15241(8) 0.0276(5) Uani 1 1 d D . .
H13 H 0.9100 0.5261 1.1831 0.033 Uiso 1 1 calc R . .
C14 C 0.78001(18) 0.4382(2) 1.14399(8) 0.0252(5) Uani 1 1 d D . .
H14 H 0.7735 0.3814 1.1688 0.030 Uiso 1 1 calc R . .
C15 C 0.70826(17) 0.43479(19) 1.09942(8) 0.0214(4) Uani 1 1 d D . .
H15 H 0.6527 0.3756 1.0937 0.026 Uiso 1 1 calc R . .
C16 C 0.71750(16) 0.51809(18) 1.06303(7) 0.0181(4) Uani 1 1 d D . .
H16 H 0.6683 0.5154 1.0324 0.022 Uiso 1 1 calc R . .
C21 C 0.95980(16) 0.74025(17) 1.03267(7) 0.0154(4) Uani 1 1 d D . .
C22 C 1.00479(17) 0.85275(17) 1.03168(8) 0.0191(4) Uani 1 1 d D . .
H22 H 0.9578 0.9201 1.0285 0.023 Uiso 1 1 calc R . .
C23 C 1.11861(18) 0.8672(2) 1.03529(9) 0.0245(5) Uani 1 1 d D . .
H23 H 1.1489 0.9444 1.0350 0.029 Uiso 1 1 calc R . .
C24 C 1.18792(18) 0.7696(2) 1.03927(8) 0.0260(5) Uani 1 1 d D . .
H24 H 1.2654 0.7800 1.0412 0.031 Uiso 1 1 calc R . .
C25 C 1.14394(18) 0.65690(19) 1.04041(8) 0.0229(5) Uani 1 1 d D . .
H25 H 1.1911 0.5898 1.0433 0.028 Uiso 1 1 calc R . .
C26 C 1.03067(17) 0.64266(18) 1.03731(8) 0.0195(4) Uani 1 1 d D . .
H26 H 1.0008 0.5654 1.0384 0.023 Uiso 1 1 calc R . .
C31 C 0.75469(16) 0.85355(17) 1.04254(8) 0.0172(4) Uani 1 1 d D . .
C32 C 0.78216(18) 0.8950(2) 1.09090(8) 0.0246(5) Uani 1 1 d D . .
H32 H 0.8297 0.8498 1.1147 0.030 Uiso 1 1 calc R . .
C33 C 0.74053(19) 1.0018(2) 1.10436(9) 0.0303(5) Uani 1 1 d D . .
H33 H 0.7598 1.0294 1.1373 0.036 Uiso 1 1 calc R . .
C34 C 0.67111(19) 1.0684(2) 1.07011(9) 0.0298(5) Uani 1 1 d D . .
H34 H 0.6425 1.1413 1.0796 0.036 Uiso 1 1 calc R . .
C35 C 0.64345(18) 1.02866(19) 1.02217(9) 0.0270(5) Uani 1 1 d D . .
H35 H 0.5957 1.0743 0.9986 0.032 Uiso 1 1 calc R . .
C36 C 0.68556(17) 0.92144(18) 1.00820(8) 0.0216(4) Uani 1 1 d D . .
H36 H 0.6669 0.8948 0.9751 0.026 Uiso 1 1 calc R . .
C41 C 0.56246(15) 0.46625(17) 0.86390(7) 0.0151(4) Uani 1 1 d D . .
C42 C 0.54248(16) 0.40786(17) 0.90618(8) 0.0180(4) Uani 1 1 d D . .
H42 H 0.5710 0.4390 0.9379 0.022 Uiso 1 1 calc R . .
C43 C 0.48058(18) 0.30374(19) 0.90203(8) 0.0221(4) Uani 1 1 d D . .
H43 H 0.4673 0.2638 0.9309 0.027 Uiso 1 1 calc R . .
C44 C 0.43850(18) 0.25865(19) 0.85590(8) 0.0232(4) Uani 1 1 d D . .
H44 H 0.3949 0.1888 0.8532 0.028 Uiso 1 1 calc R . .
C45 C 0.45972(18) 0.31506(19) 0.81359(8) 0.0226(4) Uani 1 1 d D . .
H45 H 0.4318 0.2830 0.7820 0.027 Uiso 1 1 calc R . .
C46 C 0.52158(16) 0.41801(18) 0.81751(7) 0.0184(4) Uani 1 1 d D . .
H46 H 0.5364 0.4562 0.7885 0.022 Uiso 1 1 calc R . .
C51 C 0.54331(16) 0.72087(17) 0.84302(7) 0.0158(4) Uani 1 1 d D . .
C52 C 0.44571(17) 0.69952(19) 0.81049(8) 0.0206(4) Uani 1 1 d D . .
H52 H 0.4250 0.6208 0.8011 0.025 Uiso 1 1 calc R . .
C53 C 0.37854(18) 0.7932(2) 0.79164(8) 0.0230(4) Uani 1 1 d D . .
H53 H 0.3118 0.7780 0.7695 0.028 Uiso 1 1 calc R . .
C54 C 0.40766(17) 0.90838(19) 0.80470(8) 0.0224(4) Uani 1 1 d D . .
H54 H 0.3616 0.9721 0.7914 0.027 Uiso 1 1 calc R . .
C55 C 0.50488(18) 0.93018(19) 0.83740(9) 0.0243(5) Uani 1 1 d D . .
H55 H 0.5253 1.0091 0.8466 0.029 Uiso 1 1 calc R . .
C56 C 0.57220(18) 0.83707(18) 0.85657(8) 0.0208(4) Uani 1 1 d D . .
H56 H 0.6383 0.8525 0.8790 0.025 Uiso 1 1 calc R . .
C61 C 0.72643(16) 0.58572(18) 0.82040(7) 0.0162(4) Uani 1 1 d D . .
C62 C 0.74369(18) 0.67828(19) 0.78920(8) 0.0207(4) Uani 1 1 d D . .
H62 H 0.7079 0.7520 0.7916 0.025 Uiso 1 1 calc R . .
C63 C 0.8130(2) 0.6636(2) 0.75449(9) 0.0268(5) Uani 1 1 d D . .
H63 H 0.8241 0.7270 0.7332 0.032 Uiso 1 1 calc R . .
C64 C 0.86590(18) 0.5565(2) 0.75101(8) 0.0263(5) Uani 1 1 d D . .
H64 H 0.9128 0.5463 0.7271 0.032 Uiso 1 1 calc R . .
C65 C 0.85046(17) 0.4646(2) 0.78230(8) 0.0233(4) Uani 1 1 d D . .
H65 H 0.8871 0.3913 0.7799 0.028 Uiso 1 1 calc R . .
C66 C 0.78178(16) 0.47892(18) 0.81712(8) 0.0196(4) Uani 1 1 d D . .
H66 H 0.7724 0.4158 0.8388 0.024 Uiso 1 1 calc R . .
C99 C 0.81089(19) 0.07352(19) 0.82861(8) 0.0247(5) Uani 1 1 d . . .
H99 H 0.8217 0.0148 0.8562 0.030 Uiso 1 1 calc R . .
Cl2 Cl 0.78165(6) -0.00260(6) 0.77187(2) 0.04143(15) Uani 1 1 d . . .
Cl3 Cl 0.70013(5) 0.16679(5) 0.83527(3) 0.03246(13) Uani 1 1 d . . .
Cl4 Cl 0.93285(5) 0.15755(6) 0.83081(3) 0.03833(15) Uani 1 1 d . . .

loop_
_atom_site_aniso_label
_atom_site_aniso_U_11
_atom_site_aniso_U_22
_atom_site_aniso_U_33
_atom_site_aniso_U_23
_atom_site_aniso_U_13
_atom_site_aniso_U_12
Pt 0.01235(4) 0.01321(4) 0.01293(4) 0.00036(3) 0.00036(3) -0.00094(3)
Cl1 0.0135(2) 0.0223(2) 0.0174(2) -0.00158(18) 0.00219(18) -0.00129(17)
O1 0.0247(8) 0.0239(8) 0.0405(10) 0.0095(7) 0.0055(7) 0.0012(7)
P1 0.0130(2) 0.0142(2) 0.0141(2) -0.00017(18) 0.00027(18) -0.00138(18)
P2 0.0134(2) 0.0140(2) 0.0129(2) 0.00081(18) 0.00102(18) -0.00094(18)
C1 0.0150(9) 0.0162(9) 0.0145(9) -0.0008(7) 0.0005(8) 0.0003(7)
C2 0.0226(11) 0.0238(11) 0.0233(11) 0.0011(9) 0.0031(9) -0.0009(9)
C11 0.0158(9) 0.0183(9) 0.0151(9) 0.0015(8) 0.0013(8) -0.0006(8)
C12 0.0218(11) 0.0287(11) 0.0198(10) 0.0027(9) 0.0001(9) -0.0093(9)
C13 0.0216(11) 0.0402(13) 0.0184(11) 0.0073(10) -0.0039(9) -0.0054(10)
C14 0.0234(11) 0.0291(11) 0.0229(11) 0.0093(9) 0.0034(9) -0.0018(9)
C15 0.0174(10) 0.0204(10) 0.0261(11) 0.0016(8) 0.0027(8) -0.0027(8)
C16 0.0157(9) 0.0193(10) 0.0178(10) -0.0001(8) -0.0017(8) -0.0010(8)
C21 0.0145(9) 0.0186(9) 0.0121(9) 0.0009(7) -0.0007(7) -0.0010(7)
C22 0.0173(10) 0.0170(10) 0.0225(11) 0.0034(8) 0.0015(8) 0.0016(8)
C23 0.0197(11) 0.0216(10) 0.0322(12) 0.0051(9) 0.0039(9) -0.0042(8)
C24 0.0148(10) 0.0323(12) 0.0301(12) 0.0069(10) 0.0019(9) -0.0002(9)
C25 0.0192(11) 0.0247(11) 0.0242(11) 0.0027(8) 0.0016(9) 0.0056(8)
C26 0.0200(10) 0.0163(9) 0.0211(10) 0.0004(8) 0.0008(8) -0.0009(8)
C31 0.0142(9) 0.0159(9) 0.0222(10) -0.0025(8) 0.0055(8) -0.0032(7)
C32 0.0197(10) 0.0287(11) 0.0256(11) -0.0048(9) 0.0044(9) -0.0001(9)
C33 0.0268(12) 0.0321(13) 0.0337(13) -0.0122(10) 0.0105(10) -0.0022(10)
C34 0.0258(12) 0.0200(11) 0.0474(15) -0.0081(10) 0.0175(11) -0.0021(9)
C35 0.0198(10) 0.0188(10) 0.0433(14) 0.0038(10) 0.0080(10) 0.0000(8)
C36 0.0201(10) 0.0183(10) 0.0261(11) -0.0007(8) 0.0036(9) -0.0035(8)
C41 0.0130(9) 0.0147(9) 0.0177(9) -0.0010(7) 0.0028(7) -0.0014(7)
C42 0.0189(10) 0.0167(9) 0.0184(10) -0.0003(8) 0.0034(8) 0.0018(8)
C43 0.0235(11) 0.0174(10) 0.0279(11) 0.0017(9) 0.0117(9) -0.0002(8)
C44 0.0198(10) 0.0162(10) 0.0353(12) -0.0034(9) 0.0095(9) -0.0038(8)
C45 0.0186(10) 0.0241(10) 0.0244(11) -0.0084(9) 0.0016(9) -0.0030(8)
C46 0.0169(10) 0.0211(10) 0.0172(10) -0.0015(8) 0.0029(8) -0.0013(8)
C51 0.0141(9) 0.0192(10) 0.0139(9) 0.0029(7) 0.0021(7) 0.0011(7)
C52 0.0214(10) 0.0213(10) 0.0181(10) 0.0007(8) 0.0002(8) -0.0007(8)
C53 0.0196(10) 0.0310(12) 0.0166(10) 0.0026(9) -0.0021(8) 0.0029(9)
C54 0.0215(11) 0.0250(11) 0.0218(11) 0.0070(8) 0.0063(9) 0.0083(9)
C55 0.0229(11) 0.0186(10) 0.0319(12) 0.0020(9) 0.0061(9) 0.0015(8)
C56 0.0160(10) 0.0214(10) 0.0239(11) 0.0000(8) 0.0006(8) 0.0003(8)
C61 0.0136(9) 0.0214(10) 0.0127(9) -0.0015(8) 0.0003(7) -0.0028(8)
C62 0.0198(10) 0.0219(10) 0.0199(10) 0.0016(8) 0.0020(8) 0.0003(8)
C63 0.0270(12) 0.0321(12) 0.0226(11) 0.0057(9) 0.0078(9) -0.0042(9)
C64 0.0197(11) 0.0372(13) 0.0234(11) -0.0044(9) 0.0074(9) -0.0023(9)
C65 0.0170(10) 0.0251(11) 0.0269(11) -0.0062(9) 0.0018(8) -0.0002(8)
C66 0.0167(10) 0.0199(10) 0.0215(10) 0.0000(8) 0.0008(8) -0.0020(8)
C99 0.0278(12) 0.0208(10) 0.0255(11) 0.0012(9) 0.0042(9) 0.0009(9)
Cl2 0.0607(4) 0.0291(3) 0.0337(3) -0.0092(2) 0.0057(3) -0.0057(3)
Cl3 0.0258(3) 0.0263(3) 0.0456(4) 0.0006(2) 0.0068(3) 0.0022(2)
Cl4 0.0252(3) 0.0434(4) 0.0466(4) -0.0064(3) 0.0065(3) -0.0059(2)

loop_
_atom_type_symbol
_atom_type_description
_atom_type_scat_dispersion_real
_atom_type_scat_dispersion_imag
_atom_type_scat_source
C C 0.0033 0.0016 'International Tables Vol C Tables 4.2.6.8 and 6.1.1.4'
H H 0.0000 0.0000 'International Tables Vol C Tables 4.2.6.8 and 6.1.1.4'
O O 0.0106 0.0060 'International Tables Vol C Tables 4.2.6.8 and 6.1.1.4'
P P 0.1023 0.0942 'International Tables Vol C Tables 4.2.6.8 and 6.1.1.4'
Cl Cl 0.1484 0.1585 'International Tables Vol C Tables 4.2.6.8 and 6.1.1.4'
Pt Pt -1.7033 8.3905 'International Tables Vol C Tables 4.2.6.8 and 6.1.1.4'

loop_
_geom_angle_atom_site_label_1
_geom_angle_atom_site_label_2
_geom_angle_atom_site_label_3
_geom_angle
C1 Pt P2 91.29(6)
C1 Pt P1 90.85(6)
P2 Pt P1 177.619(17)
C1 Pt Cl1 174.79(5)
P2 Pt Cl1 87.307(17)
P1 Pt Cl1 90.469(17)
C21 P1 C31 103.94(9)
C21 P1 C11 101.87(9)
C31 P1 C11 106.95(9)
C21 P1 Pt 116.56(6)
C31 P1 Pt 112.41(7)
C11 P1 Pt 113.96(7)
C41 P2 C51 107.10(9)
C41 P2 C61 102.22(9)
C51 P2 C61 103.13(9)
C41 P2 Pt 116.59(6)
C51 P2 Pt 109.77(7)
C61 P2 Pt 116.79(6)
C2 C1 Pt 113.42(14)
O1 C2 C1 123.9(2)
O1 C2 C3' 119.4(3)
C1 C2 C3' 115.7(2)
O1 C2 C3 118.2(3)
C1 C2 C3 116.6(3)
C3' C2 C3 21.6(3)
C16 C11 C12 119.00(19)
C16 C11 P1 120.08(15)
C12 C11 P1 120.91(15)
C13 C12 C11 120.3(2)
C14 C13 C12 120.3(2)
C13 C14 C15 120.1(2)
C14 C15 C16 120.0(2)
C15 C16 C11 120.20(19)
C22 C21 C26 118.80(18)
C22 C21 P1 122.27(15)
C26 C21 P1 118.76(15)
C21 C22 C23 120.18(19)
C24 C23 C22 120.5(2)
C23 C24 C25 119.8(2)
C24 C25 C26 119.66(19)
C25 C26 C21 121.03(19)
C36 C31 C32 118.90(19)
C36 C31 P1 119.71(16)
C32 C31 P1 121.37(17)
C33 C32 C31 120.4(2)
C34 C33 C32 120.4(2)
C35 C34 C33 119.9(2)
C34 C35 C36 120.1(2)
C31 C36 C35 120.3(2)
C42 C41 C46 119.23(18)
C42 C41 P2 120.94(15)
C46 C41 P2 119.83(15)
C41 C42 C43 120.07(19)
C44 C43 C42 120.0(2)
C43 C44 C45 120.3(2)
C46 C45 C44 119.9(2)
C45 C46 C41 120.45(19)
C52 C51 C56 119.22(19)
C52 C51 P2 123.57(16)
C56 C51 P2 117.19(15)
C53 C52 C51 120.1(2)
C54 C53 C52 120.7(2)
C53 C54 C55 119.44(19)
C56 C55 C54 120.2(2)
C55 C56 C51 120.3(2)
C62 C61 C66 119.02(19)
C62 C61 P2 121.37(16)
C66 C61 P2 119.48(15)
C63 C62 C61 120.5(2)
C64 C63 C62 120.0(2)
C65 C64 C63 120.0(2)
C64 C65 C66 120.3(2)
C65 C66 C61 120.3(2)
Cl3 C99 Cl2 109.83(13)
Cl3 C99 Cl4 109.87(12)
Cl2 C99 Cl4 109.81(12)

loop_
_geom_bond_atom_site_label_1
_geom_bond_atom_site_label_2
_geom_bond_distance
Pt C1 2.061(2)
Pt P2 2.2943(5)
Pt P1 2.3028(5)
Pt Cl1 2.4070(5)
O1 C2 1.209(3)
P1 C21 1.826(2)
P1 C31 1.827(2)
P1 C11 1.832(2)
P2 C41 1.823(2)
P2 C51 1.829(2)
P2 C61 1.835(2)
C1 C2 1.495(3)
C2 C3' 1.522(5)
C2 C3 1.530(6)
C11 C16 1.395(3)
C11 C12 1.398(3)
C12 C13 1.384(3)
C13 C14 1.381(3)
C14 C15 1.384(3)
C15 C16 1.392(3)
C21 C22 1.389(3)
C21 C26 1.398(3)
C22 C23 1.393(3)
C23 C24 1.386(3)
C24 C25 1.387(3)
C25 C26 1.388(3)
C31 C36 1.390(3)
C31 C32 1.397(3)
C32 C33 1.385(3)
C33 C34 1.382(3)
C34 C35 1.379(3)
C35 C36 1.397(3)
C41 C42 1.393(3)
C41 C46 1.400(3)
C42 C43 1.396(3)
C43 C44 1.384(3)
C44 C45 1.388(3)
C45 C46 1.384(3)
C51 C52 1.391(3)
C51 C56 1.395(3)
C52 C53 1.389(3)
C53 C54 1.382(3)
C54 C55 1.390(3)
C55 C56 1.387(3)
C61 C62 1.392(3)
C61 C66 1.396(3)
C62 C63 1.390(3)
C63 C64 1.385(3)
C64 C65 1.382(3)
C65 C66 1.386(3)
C99 Cl3 1.754(2)
C99 Cl2 1.764(2)
C99 Cl4 1.765(2)

loop_
_geom_hbond_atom_site_label_D
_geom_hbond_atom_site_label_H
_geom_hbond_atom_site_label_A
_geom_hbond_distance_DH
_geom_hbond_distance_HA
_geom_hbond_distance_DA
_geom_hbond_angle_DHA
_geom_hbond_site_symmetry_A
C55 H55 Cl3 0.95 2.85 3.599(2) 136.8 1_565
C12 H12 Cl4 0.95 2.81 3.717(2) 161.0 3_767
C25 H25 Pt 0.95 2.97 3.881(2) 161.8 3_767
C15 H15 Cl1 0.95 2.82 3.599(2) 140.0 3_667
C43 H43 Cl1 0.95 2.88 3.629(2) 136.2 3_667
C99 H99 O1 1.00 2.09 3.074(3) 167.0 1_545
